data_7704000
loop_
_publ_author_name
'Franco Machado, Jo\~ao'
'Machuqueiro, Miguel'
'Marques, Fernanda'
'Robalo, M. Paula'
'Piedade, M F\'atima M'
'Garcia, M. Helena'
'Correia, Jo\~ao D G'
'Morais, T\^ania S'

_publ_section_title
;
 Novel &quot;ruthenium cyclopentadienyl&quot;-peptide conjugate complexes
 against human FGFR(+) breast cancer.
;
_journal_issue 18
_journal_name_full 'Dalton transactions (Cambridge, England : 2003)'
_journal_page_first 5974
_journal_page_last 5987
_journal_paper_doi 10.1039/d0dt00955e
_journal_volume 49
_journal_year 2020
_chemical_formula_sum 'C37 H32 F3 N2 O5 P Ru S'
_chemical_formula_weight 805.74
_space_group_crystal_system monoclinic
_space_group_IT_number 14
_space_group_name_Hall '-P 2yn'
_space_group_name_H-M_alt 'P 1 21/n 1'
_atom_sites_solution_hydrogens geom
_audit_creation_method SHELXL-2013
_audit_update_record
;
2020-03-02 deposited with the CCDC.	2020-04-06 downloaded from the CCDC.
;
_cell_angle_alpha 90
_cell_angle_beta 96.230(2)
_cell_angle_gamma 90
_cell_formula_units_Z 4
_cell_length_a 9.8575(5)
_cell_length_b 18.2757(8)
_cell_length_c 19.2762(9)
_cell_measurement_reflns_used 8429
_cell_measurement_temperature 150(2)
_cell_measurement_theta_max 26.68
_cell_measurement_theta_min 2.40
_cell_volume 3452.2(3)
_computing_cell_refinement 'Bruker SAINT'
_computing_data_collection 'Bruker APEX2'
_computing_data_reduction 'Bruker SAINT'
_computing_structure_refinement 'SHELXL-2013 (Sheldrick, 2013)'
_computing_structure_solution 'SHELXS-97 (Sheldrick, 2008)'
_diffrn_ambient_temperature 150(2)
_diffrn_measured_fraction_theta_full 1.000
_diffrn_measured_fraction_theta_max 0.999
_diffrn_measurement_device_type 'Bruker APEX-II CCD'
_diffrn_measurement_method '\f and \w scans'
_diffrn_radiation_type MoK\a
_diffrn_radiation_wavelength 0.71073
_diffrn_reflns_av_R_equivalents 0.0452
_diffrn_reflns_av_unetI/netI 0.0416
_diffrn_reflns_Laue_measured_fraction_full 1.000
_diffrn_reflns_Laue_measured_fraction_max 0.999
_diffrn_reflns_limit_h_max 12
_diffrn_reflns_limit_h_min -12
_diffrn_reflns_limit_k_max 23
_diffrn_reflns_limit_k_min -19
_diffrn_reflns_limit_l_max 24
_diffrn_reflns_limit_l_min -23
_diffrn_reflns_number 29214
_diffrn_reflns_point_group_measured_fraction_full 1.000
_diffrn_reflns_point_group_measured_fraction_max 0.999
_diffrn_reflns_theta_full 25.242
_diffrn_reflns_theta_max 26.757
_diffrn_reflns_theta_min 2.126
_exptl_absorpt_coefficient_mu 0.624
_exptl_absorpt_correction_T_max 0.7454
_exptl_absorpt_correction_T_min 0.6676
_exptl_absorpt_correction_type psi-scan
_exptl_crystal_colour orange
_exptl_crystal_density_diffrn 1.550
_exptl_crystal_description PRISM
_exptl_crystal_F_000 1640
_exptl_crystal_size_max 0.600
_exptl_crystal_size_mid 0.500
_exptl_crystal_size_min 0.450
_refine_diff_density_max 0.363
_refine_diff_density_min -0.381
_refine_diff_density_rms 0.066
_refine_ls_extinction_method none
_refine_ls_goodness_of_fit_ref 1.015
_refine_ls_hydrogen_treatment constr
_refine_ls_matrix_type full
_refine_ls_number_parameters 451
_refine_ls_number_reflns 7346
_refine_ls_number_restraints 0
_refine_ls_restrained_S_all 1.015
_refine_ls_R_factor_all 0.0423
_refine_ls_R_factor_gt 0.0296
_refine_ls_shift/su_max 0.001
_refine_ls_shift/su_mean 0.000
_refine_ls_structure_factor_coef Fsqd
_refine_ls_weighting_details 'w=1/[\s^2^(Fo^2^)+(0.0263P)^2^+1.4604P] where P=(Fo^2^+2Fc^2^)/3'
_refine_ls_weighting_scheme calc
_refine_ls_wR_factor_gt 0.0642
_refine_ls_wR_factor_ref 0.0689
_reflns_Friedel_coverage 0.000
_reflns_number_gt 5921
_reflns_number_total 7346
_reflns_threshold_expression 'I > 2\s(I)'
_cod_data_source_file d0dt00955e2.cif
_cod_data_source_block shelx
_cod_depositor_comments 'Adding full bibliography for 7704000--7704001.cif.'
_cod_original_sg_symbol_H-M 'P 21/n'
_cod_database_code 7704000
_shelx_space_group_comment
;
The symmetry employed for this shelxl refinement is uniquely defined
by the following loop, which should always be used as a source of
symmetry information in preference to the above space-group names.
They are only intended as comments.
;
_shelx_estimated_absorpt_t_min 0.706
_shelx_estimated_absorpt_t_max 0.767
_shelxl_version_number 2013-4

loop_
_space_group_symop_operation_xyz
'x, y, z'
'-x+1/2, y+1/2, -z+1/2'
'-x, -y, -z'
'x-1/2, -y-1/2, z-1/2'

loop_
_atom_site_label
_atom_site_type_symbol
_atom_site_fract_x
_atom_site_fract_y
_atom_site_fract_z
_atom_site_U_iso_or_equiv
_atom_site_adp_type
_atom_site_occupancy
_atom_site_site_symmetry_order
_atom_site_calc_flag
_atom_site_refinement_flags_posn
_atom_site_refinement_flags_adp
_atom_site_refinement_flags_occupancy
_atom_site_disorder_assembly
_atom_site_disorder_group
Ru1 Ru 0.49761(2) 0.69298(2) 0.25030(2) 0.01438(6) Uani 1 1 d . . . . .
P1 P 0.52457(5) 0.63946(3) 0.14351(3) 0.01479(11) Uani 1 1 d . . . . .
O22 O 0.46363(18) 0.73563(9) 0.44475(8) 0.0302(4) Uani 1 1 d . . . . .
C121 C 0.6778(2) 0.58258(11) 0.14595(10) 0.0161(4) Uani 1 1 d . . . . .
C111 C 0.5496(2) 0.70085(11) 0.07097(11) 0.0178(4) Uani 1 1 d . . . . .
C122 C 0.8033(2) 0.61665(12) 0.14156(11) 0.0202(5) Uani 1 1 d . . . . .
H122 H 0.8057 0.6674 0.1310 0.024 Uiso 1 1 calc R U . . .
C131 C 0.3858(2) 0.57874(11) 0.10952(11) 0.0184(4) Uani 1 1 d . . . . .
C10 C 0.7303(2) 0.80057(11) 0.23287(11) 0.0219(5) Uani 1 1 d . . . . .
H10 H 0.6601 0.8321 0.2128 0.026 Uiso 1 1 calc R U . . .
N1 N 0.61387(18) 0.61108(9) 0.30216(8) 0.0172(4) Uani 1 1 d . . . . .
C116 C 0.6005(2) 0.67411(12) 0.01076(11) 0.0229(5) Uani 1 1 d . . . . .
H116 H 0.6180 0.6233 0.0065 0.027 Uiso 1 1 calc R U . . .
C9 C 0.8640(2) 0.82468(13) 0.23801(12) 0.0267(5) Uani 1 1 d . . . . .
H9 H 0.8845 0.8724 0.2225 0.032 Uiso 1 1 calc R U . . .
C25 C 0.3973(2) 0.75608(11) 0.32734(11) 0.0196(5) Uani 1 1 d . . . . .
C6 C 0.7980(2) 0.68954(11) 0.28403(11) 0.0193(5) Uani 1 1 d . . . . .
C114 C 0.6005(3) 0.79552(13) -0.03668(12) 0.0293(5) Uani 1 1 d . . . . .
H114 H 0.6195 0.8279 -0.0729 0.035 Uiso 1 1 calc R U . . .
C5 C 0.7516(2) 0.61957(12) 0.30958(10) 0.0199(5) Uani 1 1 d . . . . .
C126 C 0.6772(2) 0.50767(12) 0.16004(11) 0.0234(5) Uani 1 1 d . . . . .
H126 H 0.5930 0.4831 0.1625 0.028 Uiso 1 1 calc R U . . .
C136 C 0.3467(2) 0.52263(12) 0.15275(12) 0.0224(5) Uani 1 1 d . . . . .
H136 H 0.3872 0.5195 0.1997 0.027 Uiso 1 1 calc R U . . .
O21 O 0.5305(2) 0.84074(9) 0.39851(9) 0.0395(5) Uani 1 1 d . . . . .
C26 C 0.4714(2) 0.78306(12) 0.39223(11) 0.0231(5) Uani 1 1 d . . . . .
C115 C 0.6256(2) 0.72129(13) -0.04243(11) 0.0270(5) Uani 1 1 d . . . . .
H115 H 0.6601 0.7028 -0.0831 0.032 Uiso 1 1 calc R U . . .
C8 C 0.9675(2) 0.77892(14) 0.26581(12) 0.0292(5) Uani 1 1 d . . . . .
H8 H 1.0601 0.7943 0.2690 0.035 Uiso 1 1 calc R U . . .
C112 C 0.5224(2) 0.77517(12) 0.07557(11) 0.0205(5) Uani 1 1 d . . . . .
H112 H 0.4863 0.7939 0.1157 0.025 Uiso 1 1 calc R U . . .
C124 C 0.9214(2) 0.50383(13) 0.16785(12) 0.0298(6) Uani 1 1 d . . . . .
H124 H 1.0043 0.4772 0.1768 0.036 Uiso 1 1 calc R U . . .
C3 C 0.7818(3) 0.50303(13) 0.36524(12) 0.0307(6) Uani 1 1 d . . . . .
H3 H 0.8390 0.4652 0.3857 0.037 Uiso 1 1 calc R U . . .
N2 N 0.69597(17) 0.73393(9) 0.25539(8) 0.0168(4) Uani 1 1 d . . . . .
C123 C 0.9241(2) 0.57781(13) 0.15225(11) 0.0263(5) Uani 1 1 d . . . . .
H123 H 1.0086 0.6018 0.1489 0.032 Uiso 1 1 calc R U . . .
C132 C 0.3191(2) 0.58472(13) 0.04237(11) 0.0263(5) Uani 1 1 d . . . . .
H132 H 0.3429 0.6230 0.0126 0.032 Uiso 1 1 calc R U . . .
C7 C 0.9341(2) 0.71075(13) 0.28877(11) 0.0247(5) Uani 1 1 d . . . . .
H7 H 1.0037 0.6783 0.3078 0.030 Uiso 1 1 calc R U . . .
C4 C 0.8377(2) 0.56526(13) 0.33954(11) 0.0260(5) Uani 1 1 d . . . . .
H4 H 0.9339 0.5709 0.3423 0.031 Uiso 1 1 calc R U . . .
C2 C 0.6423(3) 0.49633(13) 0.36092(12) 0.0288(5) Uani 1 1 d . . . . .
H2 H 0.6021 0.4549 0.3803 0.035 Uiso 1 1 calc R U . . .
C23 C 0.3095(2) 0.75043(14) 0.21216(12) 0.0288(5) Uani 1 1 d . . . . .
H23 H 0.2852 0.7629 0.1646 0.035 Uiso 1 1 calc R U . . .
C134 C 0.1852(2) 0.47794(14) 0.06040(13) 0.0324(6) Uani 1 1 d . . . . .
H134 H 0.1186 0.4429 0.0432 0.039 Uiso 1 1 calc R U . . .
C22 C 0.2749(2) 0.68336(13) 0.24509(12) 0.0267(5) Uani 1 1 d . . . . .
H22 H 0.2244 0.6438 0.2233 0.032 Uiso 1 1 calc R U . . .
C113 C 0.5476(2) 0.82243(12) 0.02184(12) 0.0260(5) Uani 1 1 d . . . . .
H113 H 0.5286 0.8732 0.0253 0.031 Uiso 1 1 calc R U . . .
C133 C 0.2178(3) 0.53499(15) 0.01853(13) 0.0348(6) Uani 1 1 d . . . . .
H133 H 0.1709 0.5404 -0.0269 0.042 Uiso 1 1 calc R U . . .
C1 C 0.5611(2) 0.55023(11) 0.32828(11) 0.0219(5) Uani 1 1 d . . . . .
H1 H 0.4648 0.5443 0.3240 0.026 Uiso 1 1 calc R U . . .
C21 C 0.3300(2) 0.68725(11) 0.31571(11) 0.0203(5) Uani 1 1 d . . . . .
H21 H 0.3235 0.6503 0.3498 0.024 Uiso 1 1 calc R U . . .
C24 C 0.3848(2) 0.79435(12) 0.26176(12) 0.0243(5) Uani 1 1 d . . . . .
H24 H 0.4214 0.8413 0.2536 0.029 Uiso 1 1 calc R U . . .
C28 C 0.4782(3) 0.70684(17) 0.56504(14) 0.0499(8) Uani 1 1 d . . . . .
H28A H 0.5193 0.7201 0.6119 0.075 Uiso 1 1 calc R U . . .
H28B H 0.5038 0.6566 0.5545 0.075 Uiso 1 1 calc R U . . .
H28C H 0.3786 0.7104 0.5630 0.075 Uiso 1 1 calc R U . . .
C27 C 0.5284(3) 0.75790(17) 0.51264(13) 0.0481(8) Uani 1 1 d . . . . .
H27A H 0.5035 0.8090 0.5227 0.058 Uiso 1 1 calc R U . . .
H27B H 0.6289 0.7547 0.5140 0.058 Uiso 1 1 calc R U . . .
C135 C 0.2498(2) 0.47186(13) 0.12773(13) 0.0277(5) Uani 1 1 d . . . . .
H135 H 0.2273 0.4326 0.1567 0.033 Uiso 1 1 calc R U . . .
C125 C 0.7983(3) 0.46908(13) 0.17039(12) 0.0309(6) Uani 1 1 d . . . . .
H125 H 0.7964 0.4180 0.1794 0.037 Uiso 1 1 calc R U . . .
S1 S 0.30535(6) 0.96680(3) 0.15370(3) 0.02599(13) Uani 1 1 d . . . . .
O3 O 0.3222(2) 1.04197(9) 0.17466(10) 0.0434(5) Uani 1 1 d . . . . .
O2 O 0.42958(17) 0.92481(8) 0.15855(9) 0.0309(4) Uani 1 1 d . . . . .
F1 F 0.36004(18) 1.00646(10) 0.03002(8) 0.0545(5) Uani 1 1 d . . . . .
F3 F 0.14748(19) 1.01414(11) 0.04498(9) 0.0652(5) Uani 1 1 d . . . . .
F2 F 0.23907(19) 0.90985(10) 0.02995(9) 0.0592(5) Uani 1 1 d . . . . .
O1 O 0.18983(19) 0.93066(10) 0.17781(10) 0.0430(5) Uani 1 1 d . . . . .
C100 C 0.2599(3) 0.97446(15) 0.06015(13) 0.0362(6) Uani 1 1 d . . . . .

loop_
_atom_site_aniso_label
_atom_site_aniso_U_11
_atom_site_aniso_U_22
_atom_site_aniso_U_33
_atom_site_aniso_U_23
_atom_site_aniso_U_13
_atom_site_aniso_U_12
Ru1 0.01411(9) 0.01672(9) 0.01294(9) -0.00024(7) 0.00432(6) 0.00209(7)
P1 0.0147(3) 0.0164(3) 0.0136(3) -0.0002(2) 0.0032(2) 0.0014(2)
O22 0.0419(10) 0.0301(9) 0.0189(8) 0.0002(7) 0.0050(7) -0.0071(8)
C121 0.0179(10) 0.0206(11) 0.0104(9) -0.0010(8) 0.0039(8) 0.0038(8)
C111 0.0158(10) 0.0221(11) 0.0155(10) 0.0019(8) 0.0020(8) 0.0018(8)
C122 0.0208(11) 0.0212(11) 0.0191(11) -0.0025(9) 0.0040(9) 0.0011(9)
C131 0.0168(10) 0.0205(11) 0.0186(11) -0.0033(9) 0.0044(8) 0.0024(8)
C10 0.0255(12) 0.0210(11) 0.0198(11) -0.0045(9) 0.0052(9) -0.0002(9)
N1 0.0208(9) 0.0198(9) 0.0118(8) -0.0017(7) 0.0046(7) 0.0008(7)
C116 0.0253(12) 0.0255(12) 0.0180(11) -0.0001(9) 0.0035(9) 0.0023(9)
C9 0.0296(13) 0.0249(12) 0.0272(13) -0.0049(10) 0.0104(10) -0.0067(10)
C25 0.0227(11) 0.0166(11) 0.0219(11) 0.0003(9) 0.0129(9) 0.0053(9)
C6 0.0208(11) 0.0237(11) 0.0134(10) -0.0035(8) 0.0024(8) 0.0014(9)
C114 0.0314(13) 0.0341(14) 0.0226(12) 0.0111(10) 0.0037(10) -0.0047(11)
C5 0.0216(11) 0.0258(12) 0.0121(10) -0.0022(9) 0.0007(8) 0.0030(9)
C126 0.0248(12) 0.0234(12) 0.0240(12) 0.0021(9) 0.0113(9) 0.0034(9)
C136 0.0174(11) 0.0277(12) 0.0227(11) -0.0011(9) 0.0052(9) 0.0006(9)
O21 0.0589(13) 0.0250(9) 0.0358(10) -0.0066(8) 0.0107(9) -0.0149(9)
C26 0.0296(13) 0.0173(11) 0.0248(12) -0.0025(9) 0.0137(10) 0.0010(9)
C115 0.0284(13) 0.0372(14) 0.0164(11) 0.0005(10) 0.0076(9) -0.0004(10)
C8 0.0203(12) 0.0402(14) 0.0278(13) -0.0109(11) 0.0058(10) -0.0074(10)
C112 0.0209(11) 0.0224(11) 0.0184(11) 0.0000(9) 0.0037(9) 0.0009(9)
C124 0.0247(13) 0.0404(14) 0.0252(12) 0.0043(11) 0.0067(10) 0.0174(11)
C3 0.0426(16) 0.0289(13) 0.0199(12) 0.0060(10) -0.0001(11) 0.0108(11)
N2 0.0183(9) 0.0188(9) 0.0138(8) -0.0034(7) 0.0038(7) 0.0002(7)
C123 0.0180(11) 0.0377(14) 0.0235(12) -0.0048(10) 0.0038(9) 0.0010(10)
C132 0.0228(12) 0.0346(13) 0.0217(12) 0.0009(10) 0.0042(9) -0.0025(10)
C7 0.0202(12) 0.0335(13) 0.0202(11) -0.0029(10) 0.0015(9) 0.0018(10)
C4 0.0258(12) 0.0336(13) 0.0177(11) -0.0007(10) -0.0018(9) 0.0084(10)
C2 0.0446(16) 0.0234(12) 0.0197(12) 0.0049(9) 0.0090(11) 0.0029(11)
C23 0.0201(12) 0.0461(15) 0.0210(12) 0.0038(11) 0.0062(9) 0.0151(11)
C134 0.0226(13) 0.0374(14) 0.0383(15) -0.0154(12) 0.0078(11) -0.0102(11)
C22 0.0143(11) 0.0369(14) 0.0298(13) -0.0084(10) 0.0062(9) 0.0017(10)
C113 0.0283(13) 0.0216(12) 0.0280(13) 0.0058(10) 0.0023(10) 0.0006(10)
C133 0.0252(13) 0.0547(17) 0.0237(13) -0.0094(12) -0.0010(10) -0.0080(12)
C1 0.0285(12) 0.0225(11) 0.0155(11) 0.0010(9) 0.0061(9) 0.0020(9)
C21 0.0185(11) 0.0227(11) 0.0219(11) -0.0011(9) 0.0117(9) 0.0022(9)
C24 0.0252(12) 0.0221(12) 0.0284(12) 0.0060(10) 0.0149(10) 0.0114(9)
C28 0.0489(19) 0.076(2) 0.0256(14) 0.0105(14) 0.0061(13) 0.0081(16)
C27 0.0564(19) 0.065(2) 0.0217(13) -0.0025(13) -0.0012(12) -0.0144(16)
C135 0.0216(12) 0.0249(12) 0.0385(14) -0.0026(10) 0.0124(10) -0.0029(10)
C125 0.0369(15) 0.0262(13) 0.0321(13) 0.0098(10) 0.0156(11) 0.0136(11)
S1 0.0297(3) 0.0235(3) 0.0253(3) 0.0028(2) 0.0055(2) 0.0089(2)
O3 0.0503(12) 0.0284(10) 0.0494(12) -0.0118(8) -0.0044(9) 0.0138(9)
O2 0.0310(9) 0.0261(9) 0.0364(10) 0.0075(7) 0.0072(8) 0.0101(7)
F1 0.0591(12) 0.0700(11) 0.0364(9) 0.0188(8) 0.0142(8) -0.0097(9)
F3 0.0499(11) 0.1004(15) 0.0430(10) 0.0141(10) -0.0058(8) 0.0304(11)
F2 0.0625(12) 0.0687(12) 0.0467(10) -0.0251(9) 0.0066(9) -0.0180(10)
O1 0.0372(11) 0.0492(11) 0.0465(11) 0.0165(9) 0.0216(9) 0.0117(9)
C100 0.0353(15) 0.0428(16) 0.0308(14) 0.0022(12) 0.0051(11) 0.0007(12)

loop_
_atom_type_symbol
_atom_type_description
_atom_type_scat_dispersion_real
_atom_type_scat_dispersion_imag
_atom_type_scat_source
C C 0.0033 0.0016 'International Tables Vol C Tables 4.2.6.8 and 6.1.1.4'
H H 0.0000 0.0000 'International Tables Vol C Tables 4.2.6.8 and 6.1.1.4'
N N 0.0061 0.0033 'International Tables Vol C Tables 4.2.6.8 and 6.1.1.4'
O O 0.0106 0.0060 'International Tables Vol C Tables 4.2.6.8 and 6.1.1.4'
F F 0.0171 0.0103 'International Tables Vol C Tables 4.2.6.8 and 6.1.1.4'
P P 0.1023 0.0942 'International Tables Vol C Tables 4.2.6.8 and 6.1.1.4'
S S 0.1246 0.1234 'International Tables Vol C Tables 4.2.6.8 and 6.1.1.4'
Ru Ru -1.2594 0.8363 'International Tables Vol C Tables 4.2.6.8 and 6.1.1.4'

loop_
_geom_angle_atom_site_label_1
_geom_angle_atom_site_label_2
_geom_angle_atom_site_label_3
_geom_angle
_geom_angle_site_symmetry_1
_geom_angle_site_symmetry_3
_geom_angle_publ_flag
N1 Ru1 N2 76.71(7) . . ?
N1 Ru1 C24 145.47(8) . . ?
N2 Ru1 C24 100.12(8) . . ?
N1 Ru1 C21 95.74(7) . . ?
N2 Ru1 C21 138.85(7) . . ?
C24 Ru1 C21 63.74(8) . . ?
N1 Ru1 C23 155.78(8) . . ?
N2 Ru1 C23 126.84(8) . . ?
C24 Ru1 C23 37.31(9) . . ?
C21 Ru1 C23 63.32(8) . . ?
N1 Ru1 C22 117.52(8) . . ?
N2 Ru1 C22 163.57(8) . . ?
C24 Ru1 C22 63.56(9) . . ?
C21 Ru1 C22 37.60(8) . . ?
C23 Ru1 C22 38.33(9) . . ?
N1 Ru1 C25 108.57(7) . . ?
N2 Ru1 C25 105.55(7) . . ?
C24 Ru1 C25 38.32(8) . . ?
C21 Ru1 C25 38.02(8) . . ?
C23 Ru1 C25 63.14(8) . . ?
C22 Ru1 C25 63.37(8) . . ?
N1 Ru1 P1 90.74(5) . . ?
N2 Ru1 P1 89.76(5) . . ?
C24 Ru1 P1 123.77(6) . . ?
C21 Ru1 P1 131.14(6) . . ?
C23 Ru1 P1 94.51(6) . . ?
C22 Ru1 P1 97.81(6) . . ?
C25 Ru1 P1 157.48(6) . . ?
C131 P1 C111 104.83(10) . . ?
C131 P1 C121 104.37(9) . . ?
C111 P1 C121 100.88(9) . . ?
C131 P1 Ru1 114.88(7) . . ?
C111 P1 Ru1 117.22(7) . . ?
C121 P1 Ru1 112.97(6) . . ?
C26 O22 C27 116.37(19) . . ?
C122 C121 C126 118.2(2) . . ?
C122 C121 P1 118.65(16) . . ?
C126 C121 P1 122.76(16) . . ?
C112 C111 C116 118.85(19) . . ?
C112 C111 P1 120.53(16) . . ?
C116 C111 P1 120.59(16) . . ?
C123 C122 C121 121.1(2) . . ?
C123 C122 H122 119.5 . . ?
C121 C122 H122 119.5 . . ?
C132 C131 C136 118.6(2) . . ?
C132 C131 P1 123.09(17) . . ?
C136 C131 P1 118.34(16) . . ?
N2 C10 C9 122.3(2) . . ?
N2 C10 H10 118.8 . . ?
C9 C10 H10 118.8 . . ?
C1 N1 C5 118.48(18) . . ?
C1 N1 Ru1 124.01(15) . . ?
C5 N1 Ru1 117.50(14) . . ?
C115 C116 C111 120.4(2) . . ?
C115 C116 H116 119.8 . . ?
C111 C116 H116 119.8 . . ?
C8 C9 C10 119.5(2) . . ?
C8 C9 H9 120.2 . . ?
C10 C9 H9 120.2 . . ?
C21 C25 C24 107.24(19) . . ?
C21 C25 C26 127.65(19) . . ?
C24 C25 C26 125.1(2) . . ?
C21 C25 Ru1 70.55(11) . . ?
C24 C25 Ru1 70.32(11) . . ?
C26 C25 Ru1 122.32(15) . . ?
N2 C6 C7 121.7(2) . . ?
N2 C6 C5 114.43(19) . . ?
C7 C6 C5 123.9(2) . . ?
C113 C114 C115 120.0(2) . . ?
C113 C114 H114 120.0 . . ?
C115 C114 H114 120.0 . . ?
N1 C5 C4 121.4(2) . . ?
N1 C5 C6 114.22(18) . . ?
C4 C5 C6 124.4(2) . . ?
C125 C126 C121 120.4(2) . . ?
C125 C126 H126 119.8 . . ?
C121 C126 H126 119.8 . . ?
C135 C136 C131 120.6(2) . . ?
C135 C136 H136 119.7 . . ?
C131 C136 H136 119.7 . . ?
O21 C26 O22 123.8(2) . . ?
O21 C26 C25 124.9(2) . . ?
O22 C26 C25 111.30(18) . . ?
C116 C115 C114 120.2(2) . . ?
C116 C115 H115 119.9 . . ?
C114 C115 H115 119.9 . . ?
C7 C8 C9 118.7(2) . . ?
C7 C8 H8 120.6 . . ?
C9 C8 H8 120.6 . . ?
C111 C112 C113 120.5(2) . . ?
C111 C112 H112 119.7 . . ?
C113 C112 H112 119.7 . . ?
C125 C124 C123 119.7(2) . . ?
C125 C124 H124 120.2 . . ?
C123 C124 H124 120.2 . . ?
C2 C3 C4 119.2(2) . . ?
C2 C3 H3 120.4 . . ?
C4 C3 H3 120.4 . . ?
C10 N2 C6 117.96(19) . . ?
C10 N2 Ru1 125.13(15) . . ?
C6 N2 Ru1 116.91(13) . . ?
C122 C123 C124 119.8(2) . . ?
C122 C123 H123 120.1 . . ?
C124 C123 H123 120.1 . . ?
C133 C132 C131 120.4(2) . . ?
C133 C132 H132 119.8 . . ?
C131 C132 H132 119.8 . . ?
C8 C7 C6 119.7(2) . . ?
C8 C7 H7 120.2 . . ?
C6 C7 H7 120.2 . . ?
C3 C4 C5 119.2(2) . . ?
C3 C4 H4 120.4 . . ?
C5 C4 H4 120.4 . . ?
C3 C2 C1 119.5(2) . . ?
C3 C2 H2 120.3 . . ?
C1 C2 H2 120.3 . . ?
C24 C23 C22 108.7(2) . . ?
C24 C23 Ru1 71.21(13) . . ?
C22 C23 Ru1 71.05(13) . . ?
C24 C23 H23 125.6 . . ?
C22 C23 H23 125.6 . . ?
Ru1 C23 H23 123.7 . . ?
C133 C134 C135 119.7(2) . . ?
C133 C134 H134 120.1 . . ?
C135 C134 H134 120.1 . . ?
C21 C22 C23 107.3(2) . . ?
C21 C22 Ru1 70.93(13) . . ?
C23 C22 Ru1 70.62(13) . . ?
C21 C22 H22 126.3 . . ?
C23 C22 H22 126.3 . . ?
Ru1 C22 H22 123.8 . . ?
C114 C113 C112 120.0(2) . . ?
C114 C113 H113 120.0 . . ?
C112 C113 H113 120.0 . . ?
C134 C133 C132 120.4(2) . . ?
C134 C133 H133 119.8 . . ?
C132 C133 H133 119.8 . . ?
N1 C1 C2 122.1(2) . . ?
N1 C1 H1 118.9 . . ?
C2 C1 H1 118.9 . . ?
C22 C21 C25 108.63(19) . . ?
C22 C21 Ru1 71.47(12) . . ?
C25 C21 Ru1 71.43(11) . . ?
C22 C21 H21 125.7 . . ?
C25 C21 H21 125.7 . . ?
Ru1 C21 H21 123.0 . . ?
C23 C24 C25 108.1(2) . . ?
C23 C24 Ru1 71.48(13) . . ?
C25 C24 Ru1 71.37(11) . . ?
C23 C24 H24 126.0 . . ?
C25 C24 H24 126.0 . . ?
Ru1 C24 H24 122.9 . . ?
C27 C28 H28A 109.5 . . ?
C27 C28 H28B 109.5 . . ?
H28A C28 H28B 109.5 . . ?
C27 C28 H28C 109.5 . . ?
H28A C28 H28C 109.5 . . ?
H28B C28 H28C 109.5 . . ?
O22 C27 C28 106.8(2) . . ?
O22 C27 H27A 110.4 . . ?
C28 C27 H27A 110.4 . . ?
O22 C27 H27B 110.4 . . ?
C28 C27 H27B 110.4 . . ?
H27A C27 H27B 108.6 . . ?
C136 C135 C134 120.2(2) . . ?
C136 C135 H135 119.9 . . ?
C134 C135 H135 119.9 . . ?
C124 C125 C126 120.7(2) . . ?
C124 C125 H125 119.6 . . ?
C126 C125 H125 119.6 . . ?
O3 S1 O1 114.85(12) . . ?
O3 S1 O2 114.82(11) . . ?
O1 S1 O2 115.62(10) . . ?
O3 S1 C100 102.37(12) . . ?
O1 S1 C100 103.76(12) . . ?
O2 S1 C100 102.84(11) . . ?
F2 C100 F3 107.7(2) . . ?
F2 C100 F1 106.7(2) . . ?
F3 C100 F1 107.7(2) . . ?
F2 C100 S1 112.22(19) . . ?
F3 C100 S1 111.74(18) . . ?
F1 C100 S1 110.59(19) . . ?

loop_
_geom_bond_atom_site_label_1
_geom_bond_atom_site_label_2
_geom_bond_distance
_geom_bond_site_symmetry_2
_geom_bond_publ_flag
Ru1 N1 2.0747(17) . ?
Ru1 N2 2.0860(17) . ?
Ru1 C24 2.184(2) . ?
Ru1 C21 2.186(2) . ?
Ru1 C23 2.188(2) . ?
Ru1 C22 2.194(2) . ?
Ru1 C25 2.1981(19) . ?
Ru1 P1 2.3203(5) . ?
P1 C131 1.827(2) . ?
P1 C111 1.830(2) . ?
P1 C121 1.830(2) . ?
O22 C26 1.341(3) . ?
O22 C27 1.451(3) . ?
C121 C122 1.395(3) . ?
C121 C126 1.396(3) . ?
C111 C112 1.389(3) . ?
C111 C116 1.402(3) . ?
C122 C123 1.382(3) . ?
C122 H122 0.9500 . ?
C131 C132 1.391(3) . ?
C131 C136 1.401(3) . ?
C10 N2 1.348(3) . ?
C10 C9 1.383(3) . ?
C10 H10 0.9500 . ?
N1 C1 1.348(3) . ?
N1 C5 1.358(3) . ?
C116 C115 1.382(3) . ?
C116 H116 0.9500 . ?
C9 C8 1.382(3) . ?
C9 H9 0.9500 . ?
C25 C21 1.428(3) . ?
C25 C24 1.438(3) . ?
C25 C26 1.464(3) . ?
C6 N2 1.362(3) . ?
C6 C7 1.390(3) . ?
C6 C5 1.461(3) . ?
C114 C113 1.383(3) . ?
C114 C115 1.386(3) . ?
C114 H114 0.9500 . ?
C5 C4 1.390(3) . ?
C126 C125 1.382(3) . ?
C126 H126 0.9500 . ?
C136 C135 1.381(3) . ?
C136 H136 0.9500 . ?
O21 C26 1.204(3) . ?
C115 H115 0.9500 . ?
C8 C7 1.374(3) . ?
C8 H8 0.9500 . ?
C112 C113 1.392(3) . ?
C112 H112 0.9500 . ?
C124 C125 1.376(3) . ?
C124 C123 1.386(3) . ?
C124 H124 0.9500 . ?
C3 C2 1.374(4) . ?
C3 C4 1.379(3) . ?
C3 H3 0.9500 . ?
C123 H123 0.9500 . ?
C132 C133 1.391(3) . ?
C132 H132 0.9500 . ?
C7 H7 0.9500 . ?
C4 H4 0.9500 . ?
C2 C1 1.378(3) . ?
C2 H2 0.9500 . ?
C23 C24 1.399(3) . ?
C23 C22 1.438(3) . ?
C23 H23 0.9500 . ?
C134 C133 1.378(4) . ?
C134 C135 1.387(3) . ?
C134 H134 0.9500 . ?
C22 C21 1.412(3) . ?
C22 H22 0.9500 . ?
C113 H113 0.9500 . ?
C133 H133 0.9500 . ?
C1 H1 0.9500 . ?
C21 H21 0.9500 . ?
C24 H24 0.9500 . ?
C28 C27 1.498(4) . ?
C28 H28A 0.9800 . ?
C28 H28B 0.9800 . ?
C28 H28C 0.9800 . ?
C27 H27A 0.9900 . ?
C27 H27B 0.9900 . ?
C135 H135 0.9500 . ?
C125 H125 0.9500 . ?
S1 O3 1.4364(18) . ?
S1 O1 1.4368(19) . ?
S1 O2 1.4396(16) . ?
S1 C100 1.816(3) . ?
F1 C100 1.334(3) . ?
F3 C100 1.330(3) . ?
F2 C100 1.323(3) . ?

loop_
_geom_torsion_atom_site_label_1
_geom_torsion_atom_site_label_2
_geom_torsion_atom_site_label_3
_geom_torsion_atom_site_label_4
_geom_torsion
_geom_torsion_site_symmetry_1
_geom_torsion_site_symmetry_2
_geom_torsion_site_symmetry_3
_geom_torsion_site_symmetry_4
_geom_torsion_publ_flag
C131 P1 C121 C122 154.06(16) . . . . ?
C111 P1 C121 C122 45.49(18) . . . . ?
Ru1 P1 C121 C122 -80.47(16) . . . . ?
C131 P1 C121 C126 -33.52(19) . . . . ?
C111 P1 C121 C126 -142.09(18) . . . . ?
Ru1 P1 C121 C126 91.95(18) . . . . ?
C131 P1 C111 C112 114.46(18) . . . . ?
C121 P1 C111 C112 -137.34(18) . . . . ?
Ru1 P1 C111 C112 -14.3(2) . . . . ?
C131 P1 C111 C116 -67.6(2) . . . . ?
C121 P1 C111 C116 40.6(2) . . . . ?
Ru1 P1 C111 C116 163.68(15) . . . . ?
C126 C121 C122 C123 -1.3(3) . . . . ?
P1 C121 C122 C123 171.45(16) . . . . ?
C111 P1 C131 C132 -1.5(2) . . . . ?
C121 P1 C131 C132 -107.09(19) . . . . ?
Ru1 P1 C131 C132 128.66(17) . . . . ?
C111 P1 C131 C136 177.22(16) . . . . ?
C121 P1 C131 C136 71.59(18) . . . . ?
Ru1 P1 C131 C136 -52.66(18) . . . . ?
C112 C111 C116 C115 1.2(3) . . . . ?
P1 C111 C116 C115 -176.80(18) . . . . ?
N2 C10 C9 C8 1.3(3) . . . . ?
C1 N1 C5 C4 3.8(3) . . . . ?
Ru1 N1 C5 C4 -175.75(15) . . . . ?
C1 N1 C5 C6 -175.83(17) . . . . ?
Ru1 N1 C5 C6 4.6(2) . . . . ?
N2 C6 C5 N1 -1.6(3) . . . . ?
C7 C6 C5 N1 177.58(19) . . . . ?
N2 C6 C5 C4 178.75(19) . . . . ?
C7 C6 C5 C4 -2.1(3) . . . . ?
C122 C121 C126 C125 1.0(3) . . . . ?
P1 C121 C126 C125 -171.42(17) . . . . ?
C132 C131 C136 C135 3.8(3) . . . . ?
P1 C131 C136 C135 -174.94(17) . . . . ?
C27 O22 C26 O21 1.7(3) . . . . ?
C27 O22 C26 C25 -177.4(2) . . . . ?
C21 C25 C26 O21 177.3(2) . . . . ?
C24 C25 C26 O21 0.3(4) . . . . ?
Ru1 C25 C26 O21 87.8(3) . . . . ?
C21 C25 C26 O22 -3.7(3) . . . . ?
C24 C25 C26 O22 179.30(19) . . . . ?
Ru1 C25 C26 O22 -93.2(2) . . . . ?
C111 C116 C115 C114 0.0(4) . . . . ?
C113 C114 C115 C116 -1.3(4) . . . . ?
C10 C9 C8 C7 -1.1(3) . . . . ?
C116 C111 C112 C113 -1.1(3) . . . . ?
P1 C111 C112 C113 176.87(17) . . . . ?
C9 C10 N2 C6 0.0(3) . . . . ?
C9 C10 N2 Ru1 179.70(16) . . . . ?
C7 C6 N2 C10 -1.5(3) . . . . ?
C5 C6 N2 C10 177.68(17) . . . . ?
C7 C6 N2 Ru1 178.72(15) . . . . ?
C5 C6 N2 Ru1 -2.1(2) . . . . ?
C121 C122 C123 C124 -0.2(3) . . . . ?
C125 C124 C123 C122 2.1(3) . . . . ?
C136 C131 C132 C133 -1.3(3) . . . . ?
P1 C131 C132 C133 177.40(18) . . . . ?
C9 C8 C7 C6 -0.4(3) . . . . ?
N2 C6 C7 C8 1.8(3) . . . . ?
C5 C6 C7 C8 -177.4(2) . . . . ?
C2 C3 C4 C5 -0.3(3) . . . . ?
N1 C5 C4 C3 -3.1(3) . . . . ?
C6 C5 C4 C3 176.5(2) . . . . ?
C4 C3 C2 C1 2.9(3) . . . . ?
C24 C23 C22 C21 0.2(2) . . . . ?
Ru1 C23 C22 C21 61.80(15) . . . . ?
C24 C23 C22 Ru1 -61.57(15) . . . . ?
C115 C114 C113 C112 1.3(4) . . . . ?
C111 C112 C113 C114 -0.1(3) . . . . ?
C135 C134 C133 C132 2.7(4) . . . . ?
C131 C132 C133 C134 -1.9(4) . . . . ?
C5 N1 C1 C2 -1.1(3) . . . . ?
Ru1 N1 C1 C2 178.41(16) . . . . ?
C3 C2 C1 N1 -2.2(3) . . . . ?
C23 C22 C21 C25 0.5(2) . . . . ?
Ru1 C22 C21 C25 62.13(14) . . . . ?
C23 C22 C21 Ru1 -61.60(15) . . . . ?
C24 C25 C21 C22 -1.1(2) . . . . ?
C26 C25 C21 C22 -178.5(2) . . . . ?
Ru1 C25 C21 C22 -62.16(15) . . . . ?
C24 C25 C21 Ru1 61.08(14) . . . . ?
C26 C25 C21 Ru1 -116.3(2) . . . . ?
C22 C23 C24 C25 -0.9(2) . . . . ?
Ru1 C23 C24 C25 -62.37(14) . . . . ?
C22 C23 C24 Ru1 61.48(15) . . . . ?
C21 C25 C24 C23 1.2(2) . . . . ?
C26 C25 C24 C23 178.7(2) . . . . ?
Ru1 C25 C24 C23 62.44(15) . . . . ?
C21 C25 C24 Ru1 -61.23(14) . . . . ?
C26 C25 C24 Ru1 116.3(2) . . . . ?
C26 O22 C27 C28 166.3(2) . . . . ?
C131 C136 C135 C134 -3.1(3) . . . . ?
C133 C134 C135 C136 -0.1(4) . . . . ?
C123 C124 C125 C126 -2.4(4) . . . . ?
C121 C126 C125 C124 0.8(3) . . . . ?
O3 S1 C100 F2 -179.86(19) . . . . ?
O1 S1 C100 F2 -60.1(2) . . . . ?
O2 S1 C100 F2 60.8(2) . . . . ?
O3 S1 C100 F3 -58.8(2) . . . . ?
O1 S1 C100 F3 61.0(2) . . . . ?
O2 S1 C100 F3 -178.14(19) . . . . ?
O3 S1 C100 F1 61.2(2) . . . . ?
O1 S1 C100 F1 -179.04(18) . . . . ?
O2 S1 C100 F1 -58.2(2) . . . . ?
